data_7036281
loop_
_publ_author_name
'Zhao, Yanxia'
'Wang, Zeyi'
'Jing, Xiaojing'
'Dong, Qingsong'
'Gong, Shida'
'Li, Qian-Shu'
'Zhang, Juan'
'Wu, Biao'
'Yang, Xiao-Juan'

_publ_section_title
;
 \a-Diimine nickel complexes of ethylene and related alkenes.
;
_journal_issue 37
_journal_name_full 'Dalton transactions (Cambridge, England : 2003)'
_journal_page_first 16228
_journal_page_last 16232
_journal_paper_doi 10.1039/c5dt02333e
_journal_volume 44
_journal_year 2015
_chemical_formula_sum 'C42 H52 N2 Ni'
_chemical_formula_weight 643.57
_chemical_name_systematic
; 
 ? 
;
_chemical_properties_physical 'Air-sensitive, Moisture-sensitive'
_space_group_IT_number 43
_symmetry_cell_setting orthorhombic
_symmetry_space_group_name_Hall 'F 2 -2d'
_symmetry_space_group_name_H-M 'F d d 2'
_atom_sites_solution_hydrogens geom
_atom_sites_solution_primary direct
_atom_sites_solution_secondary difmap
_audit_creation_method SHELXL-97
_audit_update_record
;
2015-04-17 deposited with the CCDC.
2015-08-17 downloaded from the CCDC.
;
_cell_angle_alpha 90.00
_cell_angle_beta 90.00
_cell_angle_gamma 90.00
_cell_formula_units_Z 8
_cell_length_a 19.024(11)
_cell_length_b 41.19(2)
_cell_length_c 9.557(6)
_cell_measurement_temperature 296(2)
_cell_volume 7489(7)
_computing_cell_refinement 'Bruker SMART'
_computing_data_collection 'Bruker SMART APEX II'
_computing_data_reduction 'Bruker SAINT'
_computing_molecular_graphics SHELXTL
_computing_publication_material SHELXTL
_computing_structure_refinement 'SHELXL-97 (Sheldrick, 2008)'
_computing_structure_solution 'SHELXS-97 (Sheldrick, 2008)'
_diffrn_ambient_temperature 296(2)
_diffrn_measured_fraction_theta_full 0.993
_diffrn_measured_fraction_theta_max 0.993
_diffrn_measurement_device_type 'Bruker APEX II area detector'
_diffrn_measurement_method '\w scan'
_diffrn_radiation_monochromator graphite
_diffrn_radiation_source 'fine-focus sealed tube'
_diffrn_radiation_type MoK\a
_diffrn_radiation_wavelength 0.71073
_diffrn_reflns_av_R_equivalents 0.0351
_diffrn_reflns_av_sigmaI/netI 0.0385
_diffrn_reflns_limit_h_max 24
_diffrn_reflns_limit_h_min -24
_diffrn_reflns_limit_k_max 51
_diffrn_reflns_limit_k_min -52
_diffrn_reflns_limit_l_max 12
_diffrn_reflns_limit_l_min -8
_diffrn_reflns_number 12565
_diffrn_reflns_theta_full 26.72
_diffrn_reflns_theta_max 26.72
_diffrn_reflns_theta_min 1.98
_exptl_absorpt_coefficient_mu 0.547
_exptl_absorpt_correction_T_max 0.9127
_exptl_absorpt_correction_T_min 0.8984
_exptl_absorpt_correction_type multi-scan
_exptl_absorpt_process_details SADABS
_exptl_crystal_colour dark-blue
_exptl_crystal_density_diffrn 1.142
_exptl_crystal_density_method 'not measured'
_exptl_crystal_description block
_exptl_crystal_F_000 2768
_exptl_crystal_size_max 0.20
_exptl_crystal_size_mid 0.19
_exptl_crystal_size_min 0.17
_refine_diff_density_max 0.447
_refine_diff_density_min -0.308
_refine_diff_density_rms 0.057
_refine_ls_abs_structure_details 'Flack H D (1983), Acta Cryst. A39, 876-881'
_refine_ls_abs_structure_Flack 0.028(16)
_refine_ls_extinction_method none
_refine_ls_goodness_of_fit_ref 1.036
_refine_ls_hydrogen_treatment mixed
_refine_ls_matrix_type full
_refine_ls_number_parameters 209
_refine_ls_number_reflns 3323
_refine_ls_number_restraints 1
_refine_ls_restrained_S_all 1.035
_refine_ls_R_factor_all 0.0429
_refine_ls_R_factor_gt 0.0345
_refine_ls_shift/su_max 0.000
_refine_ls_shift/su_mean 0.000
_refine_ls_structure_factor_coef Fsqd
_refine_ls_weighting_details 'calc w=1/[\s^2^(Fo^2^)+(0.0528P)^2^+2.2788P] where P=(Fo^2^+2Fc^2^)/3'
_refine_ls_weighting_scheme calc
_refine_ls_wR_factor_gt 0.0844
_refine_ls_wR_factor_ref 0.0905
_reflns_number_gt 2920
_reflns_number_total 3323
_reflns_threshold_expression >2sigma(I)
_cod_data_source_file c5dt02333e2.cif
_cod_data_source_block 5
_cod_depositor_comments
;
The following automatic conversions were performed:

'_symmetry_cell_setting' value 'Orthorhombic' changed to
'orthorhombic' according to
/usr/data/users/saulius/crontab/automatic-downloads/rss-feeds/RSC/lib/dictionaries/cif_core.dic
dictionary named 'cif_core.dic' version 2.4.2 from 2011-04-26.

Automatic conversion script
Id: cif_fix_values 3271 2015-04-21 07:52:19Z andrius 

 Adding full bibliography for 7036278--7036282.cif.
;
_cod_original_sg_symbol_H-M Fdd2
_cod_database_code 7036281

loop_
_symmetry_equiv_pos_as_xyz
'x, y, z'
'-x, -y, z'
'x+1/4, -y+1/4, z+1/4'
'-x+1/4, y+1/4, z+1/4'
'x, y+1/2, z+1/2'
'-x, -y+1/2, z+1/2'
'x+1/4, -y+3/4, z+3/4'
'-x+1/4, y+3/4, z+3/4'
'x+1/2, y, z+1/2'
'-x+1/2, -y, z+1/2'
'x+3/4, -y+1/4, z+3/4'
'-x+3/4, y+1/4, z+3/4'
'x+1/2, y+1/2, z'
'-x+1/2, -y+1/2, z'
'x+3/4, -y+3/4, z+1/4'
'-x+3/4, y+3/4, z+1/4'

loop_
_atom_site_label
_atom_site_type_symbol
_atom_site_fract_x
_atom_site_fract_y
_atom_site_fract_z
_atom_site_U_iso_or_equiv
_atom_site_adp_type
_atom_site_occupancy
_atom_site_symmetry_multiplicity
_atom_site_calc_flag
_atom_site_refinement_flags
Ni1 Ni 0.0000 0.0000 0.76515(5) 0.03506(12) Uani 1 2 d S
C15 C 0.03285(14) 0.00884(7) 0.5740(3) 0.0448(6) Uani 1 1 d .
H15 H 0.0733 -0.0045 0.5463 0.054 Uiso 1 1 calc R
C3 C 0.12808(11) 0.02731(6) 0.9002(3) 0.0365(5) Uani 1 1 d .
C8 C 0.18212(11) 0.00666(6) 0.8534(3) 0.0397(6) Uani 1 1 d .
C7 C 0.24738(12) 0.02095(8) 0.8285(4) 0.0546(8) Uani 1 1 d .
H7 H 0.2846 0.0080 0.7994 0.066 Uiso 1 1 calc R
C4 C 0.13772(13) 0.06068(6) 0.9193(3) 0.0429(6) Uani 1 1 d .
C6 C 0.25818(14) 0.05369(9) 0.8459(4) 0.0605(8) Uani 1 1 d .
H6 H 0.3022 0.0625 0.8276 0.073 Uiso 1 1 calc R
C16 C 0.04010(14) 0.04303(7) 0.5354(3) 0.0502(6) Uani 1 1 d .
C5 C 0.20456(15) 0.07337(7) 0.8901(4) 0.0549(7) Uani 1 1 d .
H5 H 0.2126 0.0955 0.9010 0.066 Uiso 1 1 calc R
C21 C 0.10755(19) 0.05705(8) 0.5288(4) 0.0697(9) Uani 1 1 d .
H21 H 0.1463 0.0445 0.5530 0.084 Uiso 1 1 calc R
C9 C 0.07827(15) 0.08306(7) 0.9672(3) 0.0542(7) Uani 1 1 d .
H9 H 0.0423 0.0694 1.0112 0.065 Uiso 1 1 calc R
C18 C -0.0053(3) 0.09518(11) 0.4582(5) 0.0992(16) Uani 1 1 d .
H18 H -0.0436 0.1082 0.4361 0.119 Uiso 1 1 calc R
C19 C 0.0621(4) 0.10808(11) 0.4511(5) 0.1074(18) Uani 1 1 d .
H19 H 0.0693 0.1294 0.4222 0.129 Uiso 1 1 calc R
C20 C 0.1179(3) 0.08851(11) 0.4879(6) 0.0988(15) Uani 1 1 d .
H20 H 0.1633 0.0968 0.4849 0.119 Uiso 1 1 calc R
C12 C 0.16917(13) -0.02950(6) 0.8322(3) 0.0467(6) Uani 1 1 d .
H12 H 0.1211 -0.0319 0.7968 0.056 Uiso 1 1 calc R
C14 C 0.2179(2) -0.04478(9) 0.7245(5) 0.0811(12) Uani 1 1 d .
H14A H 0.2174 -0.0320 0.6405 0.122 Uiso 1 1 calc R
H14B H 0.2022 -0.0664 0.7039 0.122 Uiso 1 1 calc R
H14C H 0.2648 -0.0456 0.7612 0.122 Uiso 1 1 calc R
C13 C 0.1732(2) -0.04818(9) 0.9706(4) 0.0689(9) Uani 1 1 d .
H13A H 0.2193 -0.0458 1.0100 0.103 Uiso 1 1 calc R
H13B H 0.1638 -0.0708 0.9538 0.103 Uiso 1 1 calc R
H13C H 0.1389 -0.0397 1.0346 0.103 Uiso 1 1 calc R
C11 C 0.0445(3) 0.09997(17) 0.8457(6) 0.145(3) Uani 1 1 d .
H11A H 0.0145 0.1170 0.8795 0.218 Uiso 1 1 calc R
H11B H 0.0172 0.0847 0.7930 0.218 Uiso 1 1 calc R
H11C H 0.0803 0.1091 0.7867 0.218 Uiso 1 1 calc R
C10 C 0.1010(3) 0.10786(12) 1.0740(6) 0.1077(17) Uani 1 1 d .
H10A H 0.1223 0.1260 1.0272 0.161 Uiso 1 1 calc R
H10B H 0.1345 0.0982 1.1368 0.161 Uiso 1 1 calc R
H10C H 0.0608 0.1151 1.1260 0.161 Uiso 1 1 calc R
N1 N 0.05959(9) 0.01311(5) 0.9194(2) 0.0328(4) Uani 1 1 d .
C1 C 0.03552(10) 0.00752(6) 1.0440(3) 0.0363(5) Uani 1 1 d .
C2 C 0.07223(13) 0.01391(9) 1.1798(3) 0.0545(7) Uani 1 1 d .
H2A H 0.1187 0.0220 1.1616 0.082 Uiso 1 1 calc R
H2B H 0.0754 -0.0059 1.2324 0.082 Uiso 1 1 calc R
H2C H 0.0462 0.0297 1.2325 0.082 Uiso 1 1 calc R
C17 C -0.0164(2) 0.06310(8) 0.4980(4) 0.0687(9) Uani 1 1 d .
H17 H -0.0619 0.0549 0.4997 0.082 Uiso 1 1 calc R

loop_
_atom_site_aniso_label
_atom_site_aniso_U_11
_atom_site_aniso_U_22
_atom_site_aniso_U_33
_atom_site_aniso_U_23
_atom_site_aniso_U_13
_atom_site_aniso_U_12
Ni1 0.03666(17) 0.0489(2) 0.0196(2) 0.000 0.000 -0.0028(2)
C15 0.0542(14) 0.0572(15) 0.0231(14) -0.0023(12) 0.0036(11) 0.0033(11)
C3 0.0336(10) 0.0509(14) 0.0249(13) -0.0009(10) 0.0011(9) -0.0033(9)
C8 0.0364(10) 0.0541(15) 0.0286(14) -0.0013(11) 0.0042(10) -0.0002(9)
C7 0.0398(12) 0.070(2) 0.054(2) 0.0003(15) 0.0126(12) 0.0012(11)
C4 0.0478(12) 0.0482(14) 0.0328(15) -0.0023(11) 0.0001(11) -0.0031(10)
C6 0.0443(14) 0.078(2) 0.059(2) 0.0014(17) 0.0065(13) -0.0213(13)
C16 0.0694(16) 0.0581(16) 0.0231(15) -0.0015(11) 0.0059(12) -0.0012(12)
C5 0.0585(15) 0.0599(17) 0.0464(19) -0.0008(14) 0.0017(13) -0.0193(13)
C21 0.084(2) 0.072(2) 0.053(2) -0.0043(17) 0.0191(18) -0.0154(15)
C9 0.0613(16) 0.0504(16) 0.051(2) -0.0096(13) 0.0055(13) -0.0011(12)
C18 0.168(5) 0.069(3) 0.060(3) 0.010(2) 0.005(3) 0.029(3)
C19 0.194(6) 0.060(2) 0.069(3) 0.007(2) 0.027(3) -0.020(3)
C20 0.144(4) 0.075(3) 0.077(3) -0.007(2) 0.035(3) -0.035(3)
C12 0.0423(12) 0.0577(16) 0.0402(17) -0.0030(13) 0.0046(11) 0.0069(10)
C14 0.101(3) 0.073(2) 0.069(3) -0.0157(19) 0.033(2) 0.011(2)
C13 0.085(2) 0.065(2) 0.057(2) 0.0071(16) 0.0049(17) 0.0120(16)
C11 0.156(5) 0.207(6) 0.073(4) -0.038(4) -0.033(3) 0.126(5)
C10 0.119(3) 0.109(3) 0.095(4) -0.055(3) -0.015(3) 0.031(3)
N1 0.0311(8) 0.0408(10) 0.0264(11) -0.0025(8) 0.0021(7) 0.0003(7)
C1 0.0298(10) 0.0505(12) 0.0286(15) 0.0003(10) -0.0006(9) 0.0013(9)
C2 0.0413(12) 0.094(2) 0.0287(16) -0.0026(14) -0.0058(11) -0.0091(13)
C17 0.095(2) 0.064(2) 0.047(2) 0.0067(16) 0.0019(18) 0.0095(16)

loop_
_atom_type_symbol
_atom_type_description
_atom_type_scat_dispersion_real
_atom_type_scat_dispersion_imag
_atom_type_scat_source
C C 0.0033 0.0016 'International Tables Vol C Tables 4.2.6.8 and 6.1.1.4'
H H 0.0000 0.0000 'International Tables Vol C Tables 4.2.6.8 and 6.1.1.4'
N N 0.0061 0.0033 'International Tables Vol C Tables 4.2.6.8 and 6.1.1.4'
Ni Ni 0.3393 1.1124 'International Tables Vol C Tables 4.2.6.8 and 6.1.1.4'

loop_
_geom_angle_atom_site_label_1
_geom_angle_atom_site_label_2
_geom_angle_atom_site_label_3
_geom_angle
_geom_angle_site_symmetry_1
_geom_angle_site_symmetry_3
N1 Ni1 N1 80.85(12) . 2
N1 Ni1 C15 118.04(11) . .
N1 Ni1 C15 161.02(9) 2 .
N1 Ni1 C15 161.03(9) . 2
N1 Ni1 C15 118.03(11) 2 2
C15 Ni1 C15 43.19(16) . 2
C15 C15 C16 124.5(3) 2 .
C15 C15 Ni1 68.41(8) 2 .
C16 C15 Ni1 116.29(19) . .
C15 C15 H15 113.3 2 .
C16 C15 H15 113.3 . .
Ni1 C15 H15 113.3 . .
C4 C3 C8 122.6(2) . .
C4 C3 N1 120.1(2) . .
C8 C3 N1 117.1(2) . .
C7 C8 C3 116.7(2) . .
C7 C8 C12 122.3(2) . .
C3 C8 C12 121.0(2) . .
C6 C7 C8 121.8(3) . .
C6 C7 H7 119.1 . .
C8 C7 H7 119.1 . .
C5 C4 C3 117.3(2) . .
C5 C4 C9 120.3(3) . .
C3 C4 C9 122.3(2) . .
C5 C6 C7 120.5(2) . .
C5 C6 H6 119.8 . .
C7 C6 H6 119.8 . .
C17 C16 C21 116.4(3) . .
C17 C16 C15 124.0(3) . .
C21 C16 C15 119.5(3) . .
C6 C5 C4 121.0(3) . .
C6 C5 H5 119.5 . .
C4 C5 H5 119.5 . .
C20 C21 C16 122.2(4) . .
C20 C21 H21 118.9 . .
C16 C21 H21 118.9 . .
C11 C9 C10 109.4(4) . .
C11 C9 C4 111.4(3) . .
C10 C9 C4 113.5(3) . .
C11 C9 H9 107.4 . .
C10 C9 H9 107.4 . .
C4 C9 H9 107.4 . .
C17 C18 C19 121.1(4) . .
C17 C18 H18 119.4 . .
C19 C18 H18 119.4 . .
C20 C19 C18 118.3(4) . .
C20 C19 H19 120.8 . .
C18 C19 H19 120.8 . .
C21 C20 C19 121.0(5) . .
C21 C20 H20 119.5 . .
C19 C20 H20 119.5 . .
C14 C12 C8 113.3(2) . .
C14 C12 C13 110.2(3) . .
C8 C12 C13 111.6(3) . .
C14 C12 H12 107.1 . .
C8 C12 H12 107.1 . .
C13 C12 H12 107.1 . .
C12 C14 H14A 109.5 . .
C12 C14 H14B 109.5 . .
H14A C14 H14B 109.5 . .
C12 C14 H14C 109.5 . .
H14A C14 H14C 109.5 . .
H14B C14 H14C 109.5 . .
C12 C13 H13A 109.5 . .
C12 C13 H13B 109.5 . .
H13A C13 H13B 109.5 . .
C12 C13 H13C 109.5 . .
H13A C13 H13C 109.5 . .
H13B C13 H13C 109.5 . .
C9 C11 H11A 109.5 . .
C9 C11 H11B 109.5 . .
H11A C11 H11B 109.5 . .
C9 C11 H11C 109.5 . .
H11A C11 H11C 109.5 . .
H11B C11 H11C 109.5 . .
C9 C10 H10A 109.5 . .
C9 C10 H10B 109.5 . .
H10A C10 H10B 109.5 . .
C9 C10 H10C 109.5 . .
H10A C10 H10C 109.5 . .
H10B C10 H10C 109.5 . .
C1 N1 C3 120.6(2) . .
C1 N1 Ni1 116.29(15) . .
C3 N1 Ni1 123.09(16) . .
N1 C1 C1 113.28(13) . 2
N1 C1 C2 126.9(2) . .
C1 C1 C2 119.83(14) 2 .
C1 C2 H2A 109.5 . .
C1 C2 H2B 109.5 . .
H2A C2 H2B 109.5 . .
C1 C2 H2C 109.5 . .
H2A C2 H2C 109.5 . .
H2B C2 H2C 109.5 . .
C18 C17 C16 120.8(4) . .
C18 C17 H17 119.6 . .
C16 C17 H17 119.6 . .

loop_
_geom_bond_atom_site_label_1
_geom_bond_atom_site_label_2
_geom_bond_distance
_geom_bond_site_symmetry_2
Ni1 N1 1.937(2) .
Ni1 N1 1.937(2) 2
Ni1 C15 1.965(3) .
Ni1 C15 1.965(3) 2
C15 C15 1.447(5) 2
C15 C16 1.462(4) .
C15 H15 0.9800 .
C3 C4 1.399(4) .
C3 C8 1.407(3) .
C3 N1 1.440(3) .
C8 C7 1.394(4) .
C8 C12 1.523(4) .
C7 C6 1.374(5) .
C7 H7 0.9300 .
C4 C5 1.403(4) .
C4 C9 1.529(4) .
C6 C5 1.370(5) .
C6 H6 0.9300 .
C16 C17 1.403(5) .
C16 C21 1.409(4) .
C5 H5 0.9300 .
C21 C20 1.368(6) .
C21 H21 0.9300 .
C9 C11 1.499(6) .
C9 C10 1.507(5) .
C9 H9 0.9800 .
C18 C17 1.391(6) .
C18 C19 1.389(7) .
C18 H18 0.9300 .
C19 C20 1.379(8) .
C19 H19 0.9300 .
C20 H20 0.9300 .
C12 C14 1.521(4) .
C12 C13 1.532(5) .
C12 H12 0.9800 .
C14 H14A 0.9600 .
C14 H14B 0.9600 .
C14 H14C 0.9600 .
C13 H13A 0.9600 .
C13 H13B 0.9600 .
C13 H13C 0.9600 .
C11 H11A 0.9600 .
C11 H11B 0.9600 .
C11 H11C 0.9600 .
C10 H10A 0.9600 .
C10 H10B 0.9600 .
C10 H10C 0.9600 .
N1 C1 1.297(3) .
C1 C1 1.487(4) 2
C1 C2 1.497(4) .
C2 H2A 0.9600 .
C2 H2B 0.9600 .
C2 H2C 0.9600 .
C17 H17 0.9300 .
